data_8102838
loop_
_publ_author_name
'Guang Fan'
'Zu-Pei Yang'

_publ_section_title
;
 Crystal structure of triaqua(5-hydroxyisophthalato)iron(II),
 Fe(H2O)3(C8H4O5)
;
_journal_issue 4
_journal_name_full 'Zeitschrift f\"ur Kristallographie - New Crystal Structures'
_journal_page_first 641
_journal_volume 225
_journal_year 2010
_chemical_formula_sum 'C8 H10 Fe O8'
_chemical_formula_weight 290.01
_chemical_name_systematic
; 
Triaqua(5-hydroxyisophthalato)iron(II) 
Fe(C~8~H~4~O~5~)(H~2~O)~3~
;
_space_group_IT_number 56
_symmetry_cell_setting orthorhombic
_symmetry_space_group_name_Hall '-P 2ab 2ac'
_symmetry_space_group_name_H-M 'P c c n'
_atom_sites_solution_hydrogens geom
_atom_sites_solution_primary direct
_atom_sites_solution_secondary difmap
_audit_creation_method SHELXL-97
_cell_angle_alpha 90.00
_cell_angle_beta 90.00
_cell_angle_gamma 90.00
_cell_formula_units_Z 8
_cell_length_a 18.0648(7)
_cell_length_b 7.2166(2)
_cell_length_c 15.2813(4)
_cell_measurement_reflns_used 3428
_cell_measurement_temperature 273(2)
_cell_measurement_theta_max 28.06
_cell_measurement_theta_min 2.70
_cell_volume 1992.17(11)
_computing_cell_refinement 'Bruker SMART'
_computing_data_collection 'Bruker SMART'
_computing_data_reduction 'Bruker SAINT'
_computing_molecular_graphics 'Bruker SHELXTL'
_computing_publication_material 'Bruker SHELXTL'
_computing_structure_refinement 'SHELXL-97 (Sheldrick, 1997)'
_computing_structure_solution 'SHELXS-97 (Sheldrick, 1997)'
_diffrn_ambient_temperature 273(2)
_diffrn_measured_fraction_theta_full 1.000
_diffrn_measured_fraction_theta_max 1.000
_diffrn_measurement_device_type 'CCD area detector'
_diffrn_measurement_method 'phi and omega scans'
_diffrn_radiation_monochromator graphite
_diffrn_radiation_source 'fine-focus sealed tube'
_diffrn_radiation_type MoK\a
_diffrn_radiation_wavelength 0.71073
_diffrn_reflns_av_R_equivalents 0.0286
_diffrn_reflns_av_sigmaI/netI 0.0272
_diffrn_reflns_limit_h_max 23
_diffrn_reflns_limit_h_min -13
_diffrn_reflns_limit_k_max 8
_diffrn_reflns_limit_k_min -9
_diffrn_reflns_limit_l_max 16
_diffrn_reflns_limit_l_min -19
_diffrn_reflns_number 8746
_diffrn_reflns_theta_full 27.00
_diffrn_reflns_theta_max 27.00
_diffrn_reflns_theta_min 2.25
_exptl_absorpt_coefficient_mu 1.545
_exptl_absorpt_correction_T_max 0.8863
_exptl_absorpt_correction_T_min 0.8127
_exptl_absorpt_correction_type none
_exptl_crystal_colour dark-red
_exptl_crystal_density_diffrn 1.934
_exptl_crystal_density_method 'not measured'
_exptl_crystal_description block
_exptl_crystal_F_000 1184
_exptl_crystal_size_max 0.18
_exptl_crystal_size_mid 0.15
_exptl_crystal_size_min 0.14
_refine_diff_density_max 0.360
_refine_diff_density_min -0.382
_refine_diff_density_rms 0.086
_refine_ls_extinction_method none
_refine_ls_goodness_of_fit_ref 1.082
_refine_ls_hydrogen_treatment mixed
_refine_ls_matrix_type full
_refine_ls_number_parameters 179
_refine_ls_number_reflns 2178
_refine_ls_number_restraints 6
_refine_ls_restrained_S_all 1.088
_refine_ls_R_factor_all 0.0370
_refine_ls_R_factor_gt 0.0295
_refine_ls_shift/su_max 0.002
_refine_ls_shift/su_mean 0.000
_refine_ls_structure_factor_coef Fsqd
_refine_ls_weighting_details 'calc w=1/[\s^2^(Fo^2^)+(0.0530P)^2^+0.0000P] where P=(Fo^2^+2Fc^2^)/3'
_refine_ls_weighting_scheme calc
_refine_ls_wR_factor_gt 0.0794
_refine_ls_wR_factor_ref 0.0822
_reflns_number_gt 1801
_reflns_number_total 2178
_reflns_threshold_expression >2sigma(I)
_cod_data_source_file 1267-3167.cff
_cod_data_source_block fem
_cod_depositor_comments
;
The following automatic conversions were performed:
'_symmetry_cell_setting' value 'Orthorhombic' changed to 'orthorhombic'
according to '/home/saulius/struct/CIF-dictionaries/cif_core.dic'
dictionary named 'cif_core.dic' version 2.4.1 from 2010-06-29.

Automatic conversion script
Id: cif_fix_enum 1555 2011-01-17 13:19:09Z saulius 
;
_cod_original_sg_symbol_H-M Pccn
_cod_database_code 8102838

loop_
_symmetry_equiv_pos_as_xyz
'x, y, z'
'-x+1/2, -y+1/2, z'
'-x, y+1/2, -z+1/2'
'x+1/2, -y, -z+1/2'
'-x, -y, -z'
'x-1/2, y-1/2, -z'
'x, -y-1/2, z-1/2'
'-x-1/2, y, z-1/2'

loop_
_atom_site_label
_atom_site_type_symbol
_atom_site_fract_x
_atom_site_fract_y
_atom_site_fract_z
_atom_site_U_iso_or_equiv
_atom_site_adp_type
_atom_site_occupancy
_atom_site_symmetry_multiplicity
_atom_site_calc_flag
_atom_site_refinement_flags
_atom_site_disorder_assembly
_atom_site_disorder_group
Fe1 Fe 0.545848(14) 0.17824(4) 0.128028(16) 0.01248(11) Uani 1 1 d . . .
C1 C 0.32723(11) 0.4171(3) 0.08156(13) 0.0200(4) Uani 1 1 d . . .
C2 C 0.27635(11) 0.4673(3) 0.01629(13) 0.0212(4) Uani 1 1 d . . .
H2 H 0.2878 0.4496 -0.0425 0.025 Uiso 1 1 calc R . .
C3 C 0.20839(11) 0.5443(3) 0.04055(13) 0.0199(4) Uani 1 1 d . . .
C4 C 0.19200(12) 0.5702(3) 0.12938(12) 0.0225(5) Uani 1 1 d . . .
H4 H 0.1471 0.6234 0.1453 0.027 Uiso 1 1 calc R . .
C5 C 0.24227(12) 0.5173(3) 0.19435(13) 0.0226(4) Uani 1 1 d . . .
C6 C 0.30976(11) 0.4409(3) 0.17099(13) 0.0230(4) Uani 1 1 d . . .
H6 H 0.3434 0.4055 0.2139 0.028 Uiso 1 1 calc R . .
C7 C 0.40057(11) 0.3316(3) 0.05643(15) 0.0230(5) Uani 1 1 d . . .
C8 C 0.15220(11) 0.5983(3) -0.02703(12) 0.0195(4) Uani 1 1 d . . .
O1 O 0.44133(9) 0.2767(2) 0.11926(9) 0.0303(4) Uani 1 1 d . . .
O2 O 0.41591(9) 0.3194(2) -0.02460(10) 0.0326(4) Uani 1 1 d . . .
O3 O 0.09075(8) 0.66580(18) -0.00120(9) 0.0241(3) Uani 1 1 d . . .
O4 O 0.16210(8) 0.5775(2) -0.10966(9) 0.0268(4) Uani 1 1 d . . .
O5 O 0.22229(8) 0.5425(3) 0.28126(10) 0.0361(4) Uani 1 1 d . . .
H5 H 0.2597 0.5513 0.3114 0.054 Uiso 1 1 calc R . .
O6 O 0.51001(9) -0.0837(2) 0.11820(9) 0.0237(3) Uani 1 1 d D . .
O7 O 0.53589(9) 0.1506(2) 0.26267(11) 0.0299(4) Uani 1 1 d D . .
O8 O 0.58285(9) 0.4343(2) 0.15240(11) 0.0278(4) Uani 1 1 d D . .
H6A H 0.4694(14) -0.088(6) 0.087(2) 0.111(15) Uiso 1 1 d D . .
H7A H 0.517(3) 0.043(4) 0.276(3) 0.16(2) Uiso 1 1 d D . .
H8A H 0.6226(17) 0.430(7) 0.185(3) 0.16(2) Uiso 1 1 d D . .
H6B H 0.5406(13) -0.158(3) 0.0897(19) 0.054(10) Uiso 1 1 d D . .
H7B H 0.525(3) 0.255(4) 0.289(3) 0.149(19) Uiso 1 1 d D . .
H8B H 0.587(2) 0.513(3) 0.1070(13) 0.074(11) Uiso 1 1 d D . .

loop_
_atom_site_aniso_label
_atom_site_aniso_U_11
_atom_site_aniso_U_22
_atom_site_aniso_U_33
_atom_site_aniso_U_23
_atom_site_aniso_U_13
_atom_site_aniso_U_12
Fe1 0.01023(17) 0.01503(18) 0.01219(17) -0.00118(9) 0.00053(10) 0.00281(10)
C1 0.0158(10) 0.0198(10) 0.0245(11) -0.0003(8) -0.0005(8) 0.0007(8)
C2 0.0197(10) 0.0227(10) 0.0212(10) -0.0005(8) 0.0014(8) 0.0009(8)
C3 0.0183(10) 0.0186(9) 0.0229(11) -0.0002(8) -0.0020(8) 0.0000(8)
C4 0.0155(10) 0.0262(11) 0.0257(12) -0.0031(8) 0.0001(8) 0.0027(8)
C5 0.0197(10) 0.0265(11) 0.0214(10) -0.0017(8) 0.0003(8) -0.0006(9)
C6 0.0188(10) 0.0288(11) 0.0212(11) 0.0003(9) -0.0047(9) 0.0021(9)
C7 0.0186(10) 0.0211(11) 0.0292(11) 0.0014(8) 0.0007(9) -0.0003(8)
C8 0.0168(10) 0.0196(10) 0.0221(10) 0.0017(8) -0.0006(8) -0.0016(8)
O1 0.0199(8) 0.0387(9) 0.0323(9) 0.0046(7) -0.0015(6) 0.0092(7)
O2 0.0357(10) 0.0345(9) 0.0276(9) 0.0000(6) 0.0061(7) 0.0149(7)
O3 0.0166(8) 0.0312(8) 0.0246(8) 0.0017(6) -0.0008(6) 0.0054(6)
O4 0.0211(8) 0.0386(9) 0.0209(7) 0.0015(6) 0.0011(6) 0.0048(6)
O5 0.0204(8) 0.0668(11) 0.0212(8) -0.0066(8) -0.0024(6) 0.0073(8)
O6 0.0236(9) 0.0229(8) 0.0247(8) -0.0028(6) 0.0015(7) 0.0022(6)
O7 0.0381(10) 0.0274(9) 0.0243(8) -0.0003(7) 0.0036(7) 0.0019(7)
O8 0.0286(9) 0.0246(8) 0.0303(9) 0.0010(7) -0.0013(7) -0.0003(7)

loop_
_atom_type_symbol
_atom_type_description
_atom_type_scat_dispersion_real
_atom_type_scat_dispersion_imag
_atom_type_scat_source
C C 0.0033 0.0016 'International Tables Vol C Tables 4.2.6.8 and 6.1.1.4'
H H 0.0000 0.0000 'International Tables Vol C Tables 4.2.6.8 and 6.1.1.4'
O O 0.0106 0.0060 'International Tables Vol C Tables 4.2.6.8 and 6.1.1.4'
Fe Fe 0.3463 0.8444 'International Tables Vol C Tables 4.2.6.8 and 6.1.1.4'

loop_
_geom_angle_atom_site_label_1
_geom_angle_atom_site_label_2
_geom_angle_atom_site_label_3
_geom_angle
_geom_angle_site_symmetry_1
_geom_angle_site_symmetry_3
_geom_angle_publ_flag
O8 Fe1 O6 173.50(6) . . ?
O8 Fe1 O1 89.98(7) . . ?
O6 Fe1 O1 91.42(7) . . ?
O8 Fe1 O7 86.17(7) . . ?
O6 Fe1 O7 87.46(6) . . ?
O1 Fe1 O7 91.06(6) . . ?
O8 Fe1 O3 94.71(6) . 6_655 ?
O6 Fe1 O3 90.87(5) . 6_655 ?
O1 Fe1 O3 108.31(5) . 6_655 ?
O7 Fe1 O3 160.60(6) . 6_655 ?
O8 Fe1 O4 90.57(6) . 6_655 ?
O6 Fe1 O4 89.28(6) . 6_655 ?
O1 Fe1 O4 168.90(5) . 6_655 ?
O7 Fe1 O4 100.04(6) . 6_655 ?
O3 Fe1 O4 60.60(5) 6_655 6_655 ?
C2 C1 C6 120.62(18) . . ?
C2 C1 C7 119.93(18) . . ?
C6 C1 C7 119.42(17) . . ?
C3 C2 C1 119.30(18) . . ?
C3 C2 H2 120.3 . . ?
C1 C2 H2 120.3 . . ?
C2 C3 C4 119.70(18) . . ?
C2 C3 C8 121.02(18) . . ?
C4 C3 C8 119.28(18) . . ?
C5 C4 C3 120.92(19) . . ?
C5 C4 H4 119.5 . . ?
C3 C4 H4 119.5 . . ?
C6 C5 O5 121.84(19) . . ?
C6 C5 C4 119.82(19) . . ?
O5 C5 C4 118.34(18) . . ?
C5 C6 C1 119.63(18) . . ?
C5 C6 H6 120.2 . . ?
C1 C6 H6 120.2 . . ?
O2 C7 O1 125.91(19) . . ?
O2 C7 C1 117.82(18) . . ?
O1 C7 C1 116.27(19) . . ?
O3 C8 O4 118.06(18) . . ?
O3 C8 C3 118.40(17) . . ?
O4 C8 C3 123.53(18) . . ?
C7 O1 Fe1 134.39(14) . . ?
C8 O3 Fe1 93.84(12) . 6_565 ?
C8 O4 Fe1 87.40(12) . 6_565 ?
C5 O5 H5 109.5 . . ?
Fe1 O6 H6A 110(3) . . ?
Fe1 O6 H6B 114.0(17) . . ?
H6A O6 H6B 104(3) . . ?
Fe1 O7 H7A 111(3) . . ?
Fe1 O7 H7B 113(3) . . ?
H7A O7 H7B 124(4) . . ?
Fe1 O8 H8A 110(4) . . ?
Fe1 O8 H8B 118(2) . . ?
H8A O8 H8B 113(4) . . ?

loop_
_geom_bond_atom_site_label_1
_geom_bond_atom_site_label_2
_geom_bond_distance
_geom_bond_site_symmetry_2
_geom_bond_publ_flag
Fe1 O8 2.0001(16) . ?
Fe1 O6 2.0034(15) . ?
Fe1 O1 2.0217(16) . ?
Fe1 O7 2.0750(17) . ?
Fe1 O3 2.1028(14) 6_655 ?
Fe1 O4 2.2401(15) 6_655 ?
C1 C2 1.404(3) . ?
C1 C6 1.413(3) . ?
C1 C7 1.511(3) . ?
C2 C3 1.397(3) . ?
C2 H2 0.9300 . ?
C3 C4 1.402(3) . ?
C3 C8 1.500(3) . ?
C4 C5 1.399(3) . ?
C4 H4 0.9300 . ?
C5 C6 1.385(3) . ?
C5 O5 1.388(2) . ?
C6 H6 0.9300 . ?
C7 O2 1.272(3) . ?
C7 O1 1.273(3) . ?
C8 O3 1.275(2) . ?
C8 O4 1.284(2) . ?
O3 Fe1 2.1028(14) 6_565 ?
O4 Fe1 2.2401(15) 6_565 ?
O5 H5 0.8200 . ?
O6 H6A 0.871(10) . ?
O6 H6B 0.883(10) . ?
O7 H7A 0.876(10) . ?
O7 H7B 0.876(10) . ?
O8 H8A 0.877(10) . ?
O8 H8B 0.898(10) . ?

loop_
_geom_hbond_atom_site_label_D
_geom_hbond_atom_site_label_H
_geom_hbond_atom_site_label_A
_geom_hbond_distance_DH
_geom_hbond_distance_HA
_geom_hbond_distance_DA
_geom_hbond_angle_DHA
_geom_hbond_site_symmetry_A
O5 H5 O4 0.82 1.87 2.684(2) 173.7 8_656
O6 H6A O3 0.871(10) 1.83(2) 2.644(2) 156(4) 2
O7 H7A O8 0.876(10) 2.24(4) 2.953(2) 138(4) 3_645
O8 H8A O5 0.877(10) 1.88(2) 2.721(2) 159(5) 4_565
O6 H6B O2 0.883(10) 1.723(12) 2.594(2) 168(3) 5_655
O7 H7B O6 0.876(10) 1.94(2) 2.771(2) 158(5) 3_655
O8 H8B O2 0.898(10) 1.749(11) 2.641(2) 172(3) 5_665
